data_4126975
loop_
_publ_author_name
'Arikawa, Yasuhiro'
'Otsubo, Yuji'
'Fujino, Hiroki'
'Horiuchi, Shinnosuke'
'Sakuda, Eri'
'Umakoshi, Keisuke'

_publ_section_title
;
 Nitrite Reduction Cycle on a Dinuclear Ruthenium Complex Producing
 Ammonia.
;
_journal_name_full 'Journal of the American Chemical Society'
_journal_paper_doi 10.1021/jacs.7b12020
_journal_year 2018
_chemical_formula_moiety 'C23 H26 B2 Cl N16 Ru2, B F4, C2 N H3'
_chemical_formula_sum 'C25 H29 B3 Cl F4 N17 Ru2'
_chemical_formula_weight 913.63
_space_group_crystal_system monoclinic
_space_group_IT_number 14
_space_group_name_Hall '-P 2ybc'
_space_group_name_H-M_alt 'P 1 21/c 1'
_symmetry_space_group_name_Hall '-P 2ybc'
_symmetry_space_group_name_H-M 'P 1 21/c 1'
_atom_sites_solution_hydrogens geom
_atom_sites_solution_primary direct
_atom_sites_solution_secondary difmap
_cell_angle_alpha 90.0000
_cell_angle_beta 91.317(2)
_cell_angle_gamma 90.0000
_cell_formula_units_Z 4
_cell_length_a 8.5123(15)
_cell_length_b 26.917(5)
_cell_length_c 14.967(3)
_cell_measurement_reflns_used 8740
_cell_measurement_temperature 93
_cell_measurement_theta_max 27.50
_cell_measurement_theta_min 2.00
_cell_volume 3428.4(11)
_computing_cell_refinement 'CrystalClear-SM Expert 2.0 r16'
_computing_data_collection 'CrystalClear-SM Expert 2.0 r16 (Rigaku, 2014)'
_computing_data_reduction 'CrystalClear-SM Expert 2.0 r16'
_computing_molecular_graphics 'CrystalStructure 4.2.4'
_computing_publication_material 'CrystalStructure 4.2.4 (Rigaku, 2016)'
_computing_structure_refinement 'SHELXL Version 2014/7 (Sheldrick, 2008)'
_computing_structure_solution 'Il Milione (Burla, et al., 2007)'
_diffrn_ambient_temperature 93
_diffrn_detector_area_resol_mean 7.111
_diffrn_measured_fraction_theta_full 0.998
_diffrn_measured_fraction_theta_max 0.990
_diffrn_measurement_device_type 'Rigaku Saturn724+'
_diffrn_measurement_method \w
_diffrn_radiation_type 'Mo K\a'
_diffrn_radiation_wavelength 0.71075
_diffrn_reflns_av_R_equivalents 0.0516
_diffrn_reflns_Laue_measured_fraction_full 0.998
_diffrn_reflns_Laue_measured_fraction_max 0.990
_diffrn_reflns_limit_h_max 11
_diffrn_reflns_limit_h_min -11
_diffrn_reflns_limit_k_max 34
_diffrn_reflns_limit_k_min -30
_diffrn_reflns_limit_l_max 16
_diffrn_reflns_limit_l_min -19
_diffrn_reflns_number 28342
_diffrn_reflns_point_group_measured_fraction_full 0.998
_diffrn_reflns_point_group_measured_fraction_max 0.990
_diffrn_reflns_theta_full 25.242
_diffrn_reflns_theta_max 27.493
_diffrn_reflns_theta_min 2.035
_diffrn_standards_number 0
_exptl_absorpt_coefficient_mu 1.030
_exptl_absorpt_correction_T_max 0.960
_exptl_absorpt_correction_T_min 0.897
_exptl_absorpt_correction_type multi-scan
_exptl_absorpt_process_details 'REQAB (Rigaku, 1998)'
_exptl_crystal_colour green
_exptl_crystal_density_diffrn 1.770
_exptl_crystal_density_method 'not measured'
_exptl_crystal_description prism
_exptl_crystal_F_000 1816.00
_exptl_crystal_size_max 0.120
_exptl_crystal_size_mid 0.070
_exptl_crystal_size_min 0.040
_refine_diff_density_max 0.90
_refine_diff_density_min -0.70
_refine_ls_extinction_method none
_refine_ls_goodness_of_fit_ref 1.098
_refine_ls_hydrogen_treatment constr
_refine_ls_number_parameters 471
_refine_ls_number_reflns 7777
_refine_ls_number_restraints 0
_refine_ls_R_factor_all 0.0589
_refine_ls_R_factor_gt 0.0455
_refine_ls_shift/su_max 0.002
_refine_ls_structure_factor_coef Fsqd
_refine_ls_weighting_details 'w = 1/[\s^2^(Fo^2^)+(0.0206P)^2^+6.6673P] where P=(Fo^2^+2Fc^2^)/3'
_refine_ls_weighting_scheme calc
_refine_ls_wR_factor_gt 0.0786
_refine_ls_wR_factor_ref 0.0841
_reflns_Friedel_coverage 0.000
_reflns_number_gt 6522
_reflns_number_total 7777
_reflns_threshold_expression F^2^>2.0\s(F^2^)
_cod_data_source_file ja7b12020_si_002.cif
_cod_data_source_block 1738a
_cod_database_code 4126975

loop_
_space_group_symop_id
_space_group_symop_operation_xyz
1 +X,+Y,+Z
2 -X,1/2+Y,1/2-Z
3 -X,-Y,-Z
4 +X,-1/2-Y,-1/2+Z

loop_
_atom_site_label
_atom_site_type_symbol
_atom_site_fract_x
_atom_site_fract_y
_atom_site_fract_z
_atom_site_U_iso_or_equiv
_atom_site_adp_type
_atom_site_occupancy
_atom_site_site_symmetry_order
_atom_site_calc_flag
_atom_site_refinement_flags_posn
_atom_site_refinement_flags_adp
Ru1 Ru 0.52315(3) 0.89838(2) 0.20406(2) 0.00996(8) Uani 1 1 d . .
Ru2 Ru 0.61859(3) 0.81264(2) 0.35867(2) 0.00940(7) Uani 1 1 d . .
Cl1 Cl 0.74670(10) 0.89350(3) 0.11354(6) 0.01583(19) Uani 1 1 d . .
F1 F 1.1129(4) 0.64637(10) 0.2432(2) 0.0588(10) Uani 1 1 d . .
F2 F 0.9341(3) 0.59231(11) 0.2993(2) 0.0478(8) Uani 1 1 d . .
F3 F 0.9763(4) 0.59607(12) 0.1499(2) 0.0595(10) Uani 1 1 d . .
F4 F 1.1599(4) 0.56428(10) 0.2436(2) 0.0475(8) Uani 1 1 d . .
N1 N 0.5507(3) 0.84264(11) 0.26002(19) 0.0110(6) Uani 1 1 d . .
N2 N 0.3229(4) 0.91816(11) 0.2712(2) 0.0137(6) Uani 1 1 d . .
N3 N 0.1953(4) 0.93675(11) 0.2254(2) 0.0145(7) Uani 1 1 d . .
N4 N 0.4935(3) 0.97145(11) 0.14871(19) 0.0122(6) Uani 1 1 d . .
N5 N 0.3477(4) 0.98476(11) 0.1166(2) 0.0139(7) Uani 1 1 d . .
N6 N 0.3838(4) 0.87507(11) 0.0977(2) 0.0147(7) Uani 1 1 d . .
N7 N 0.2482(3) 0.89972(11) 0.07624(19) 0.0111(6) Uani 1 1 d . .
N8 N 0.8437(3) 0.80158(11) 0.31687(19) 0.0112(6) Uani 1 1 d . .
N9 N 0.9148(3) 0.75687(10) 0.33493(19) 0.0107(6) Uani 1 1 d . .
N10 N 0.7078(3) 0.78652(11) 0.48322(19) 0.0119(6) Uani 1 1 d . .
N11 N 0.7981(3) 0.74457(11) 0.4839(2) 0.0117(6) Uani 1 1 d . .
N12 N 0.5714(3) 0.73930(11) 0.32784(19) 0.0108(6) Uani 1 1 d . .
N13 N 0.6789(3) 0.70325(10) 0.34982(19) 0.0104(6) Uani 1 1 d . .
N14 N 0.6509(3) 0.92137(10) 0.31745(19) 0.0111(6) Uani 1 1 d . .
N15 N 0.6788(3) 0.88668(10) 0.38459(19) 0.0104(6) Uani 1 1 d . .
N16 N 0.4047(4) 0.81605(11) 0.4206(2) 0.0135(6) Uani 1 1 d . .
N17 N 0.4014(4) 0.90630(13) 0.5707(2) 0.0265(8) Uani 1 1 d . .
C1 C 0.2929(4) 0.92119(13) 0.3586(2) 0.0141(8) Uani 1 1 d . .
H1 H 0.3625 0.9112 0.4057 0.017 Uiso 1 1 calc R U
C2 C 0.1440(5) 0.94114(14) 0.3694(3) 0.0189(8) Uani 1 1 d . .
H2 H 0.0923 0.9468 0.4241 0.023 Uiso 1 1 calc R U
C3 C 0.0873(4) 0.95108(14) 0.2844(3) 0.0182(8) Uani 1 1 d . .
H3 H -0.0117 0.9656 0.2699 0.022 Uiso 1 1 calc R U
C4 C 0.5905(4) 1.00914(13) 0.1305(2) 0.0139(8) Uani 1 1 d . .
H4 H 0.6998 1.0099 0.1448 0.017 Uiso 1 1 calc R U
C5 C 0.5075(5) 1.04704(14) 0.0876(2) 0.0174(8) Uani 1 1 d . .
H5 H 0.5472 1.0780 0.0677 0.021 Uiso 1 1 calc R U
C6 C 0.3555(5) 1.03000(14) 0.0801(2) 0.0186(8) Uani 1 1 d . .
H6 H 0.2698 1.0475 0.0533 0.022 Uiso 1 1 calc R U
C7 C 0.3931(5) 0.83577(14) 0.0428(2) 0.0178(8) Uani 1 1 d . .
H7 H 0.4764 0.8123 0.0430 0.021 Uiso 1 1 calc R U
C8 C 0.2628(5) 0.83482(15) -0.0141(3) 0.0226(9) Uani 1 1 d . .
H8 H 0.2384 0.8109 -0.0590 0.027 Uiso 1 1 calc R U
C9 C 0.1752(5) 0.87625(15) 0.0083(3) 0.0220(9) Uani 1 1 d . .
H9 H 0.0793 0.8863 -0.0198 0.026 Uiso 1 1 calc R U
C10 C 0.9451(4) 0.82911(13) 0.2716(2) 0.0118(7) Uani 1 1 d . .
H10 H 0.9267 0.8621 0.2514 0.014 Uiso 1 1 calc R U
C11 C 1.0818(4) 0.80217(14) 0.2586(2) 0.0151(8) Uani 1 1 d . .
H11 H 1.1726 0.8126 0.2279 0.018 Uiso 1 1 calc R U
C12 C 1.0577(4) 0.75700(14) 0.2995(2) 0.0153(8) Uani 1 1 d . .
H12 H 1.1306 0.7303 0.3021 0.018 Uiso 1 1 calc R U
C13 C 0.6875(5) 0.79980(14) 0.5687(2) 0.0174(8) Uani 1 1 d . .
H13 H 0.6287 0.8277 0.5878 0.021 Uiso 1 1 calc R U
C14 C 0.7651(5) 0.76672(14) 0.6246(3) 0.0183(8) Uani 1 1 d . .
H14 H 0.7712 0.7675 0.6880 0.022 Uiso 1 1 calc R U
C15 C 0.8317(5) 0.73235(14) 0.5692(3) 0.0189(8) Uani 1 1 d . .
H15 H 0.8919 0.7044 0.5882 0.023 Uiso 1 1 calc R U
C16 C 0.4536(4) 0.71686(13) 0.2841(2) 0.0143(8) Uani 1 1 d . .
H16 H 0.3631 0.7332 0.2602 0.017 Uiso 1 1 calc R U
C17 C 0.4817(5) 0.66608(14) 0.2781(3) 0.0179(8) Uani 1 1 d . .
H17 H 0.4160 0.6415 0.2510 0.022 Uiso 1 1 calc R U
C18 C 0.6254(4) 0.65923(14) 0.3199(2) 0.0150(8) Uani 1 1 d . .
H18 H 0.6784 0.6283 0.3267 0.018 Uiso 1 1 calc R U
C19 C 0.7023(4) 0.96548(13) 0.3481(2) 0.0132(7) Uani 1 1 d . .
H19 H 0.6972 0.9957 0.3154 0.016 Uiso 1 1 calc R U
C20 C 0.7637(4) 0.96070(14) 0.4337(2) 0.0152(8) Uani 1 1 d . .
H20 H 0.8067 0.9861 0.4709 0.018 Uiso 1 1 calc R U
C21 C 0.7487(4) 0.91040(13) 0.4537(2) 0.0132(7) Uani 1 1 d . .
H21 H 0.7827 0.8952 0.5081 0.016 Uiso 1 1 calc R U
C22 C 0.2926(4) 0.81704(14) 0.4602(3) 0.0158(8) Uani 1 1 d . .
C23 C 0.1485(5) 0.82026(16) 0.5103(3) 0.0255(10) Uani 1 1 d . .
H23A H 0.1302 0.7886 0.5407 0.031 Uiso 1 1 calc R U
H23B H 0.0601 0.8274 0.4692 0.031 Uiso 1 1 calc R U
H23C H 0.1582 0.8469 0.5546 0.031 Uiso 1 1 calc R U
C24 C 0.4945(5) 0.92511(14) 0.6143(3) 0.0193(8) Uani 1 1 d . .
C25 C 0.6160(5) 0.94899(15) 0.6696(3) 0.0222(9) Uani 1 1 d . .
H25A H 0.7121 0.9290 0.6690 0.027 Uiso 1 1 calc R U
H25B H 0.5797 0.9519 0.7311 0.027 Uiso 1 1 calc R U
H25C H 0.6378 0.9822 0.6460 0.027 Uiso 1 1 calc R U
B1 B 0.2081(5) 0.94850(16) 0.1253(3) 0.0167(9) Uani 1 1 d . .
H1A H 0.1086 0.9634 0.1008 0.020 Uiso 1 1 calc R U
B2 B 0.8357(5) 0.71832(16) 0.3960(3) 0.0134(8) Uani 1 1 d . .
H2A H 0.9050 0.6888 0.4066 0.016 Uiso 1 1 calc R U
B3 B 1.0469(6) 0.60000(18) 0.2341(4) 0.0261(11) Uani 1 1 d . .

loop_
_atom_site_aniso_label
_atom_site_aniso_U_11
_atom_site_aniso_U_22
_atom_site_aniso_U_33
_atom_site_aniso_U_23
_atom_site_aniso_U_13
_atom_site_aniso_U_12
Ru1 0.01108(14) 0.00853(15) 0.01027(14) 0.00095(11) 0.00013(10) 0.00068(11)
Ru2 0.01036(14) 0.00857(15) 0.00928(14) 0.00061(11) 0.00041(10) 0.00050(11)
Cl1 0.0154(4) 0.0177(5) 0.0145(4) 0.0031(4) 0.0039(3) 0.0043(4)
F1 0.0420(19) 0.0282(16) 0.106(3) -0.0186(17) 0.0013(19) -0.0059(14)
F2 0.0302(16) 0.0531(19) 0.061(2) -0.0053(16) 0.0157(15) 0.0055(14)
F3 0.048(2) 0.081(2) 0.0487(19) 0.0259(17) -0.0188(16) -0.0305(17)
F4 0.054(2) 0.0412(17) 0.0480(18) 0.0055(14) 0.0122(15) 0.0321(15)
N1 0.0103(15) 0.0111(16) 0.0118(15) -0.0035(12) -0.0006(12) -0.0009(12)
N2 0.0128(16) 0.0114(16) 0.0169(16) 0.0010(13) 0.0006(12) 0.0010(12)
N3 0.0119(16) 0.0124(16) 0.0192(16) 0.0007(13) 0.0003(12) 0.0018(12)
N4 0.0118(15) 0.0123(16) 0.0125(15) 0.0012(13) -0.0019(12) 0.0027(12)
N5 0.0130(16) 0.0129(16) 0.0158(16) 0.0009(13) -0.0016(12) 0.0030(12)
N6 0.0173(17) 0.0132(16) 0.0136(16) 0.0017(13) -0.0019(12) -0.0002(13)
N7 0.0106(15) 0.0110(16) 0.0114(15) 0.0023(12) -0.0058(12) 0.0013(12)
N8 0.0124(15) 0.0090(15) 0.0122(15) -0.0011(12) -0.0003(12) 0.0009(12)
N9 0.0109(15) 0.0084(15) 0.0126(15) -0.0004(12) -0.0007(12) 0.0007(11)
N10 0.0139(16) 0.0099(16) 0.0119(15) 0.0001(12) 0.0010(12) 0.0010(12)
N11 0.0126(15) 0.0098(16) 0.0127(15) 0.0022(12) -0.0008(12) -0.0009(12)
N12 0.0095(15) 0.0096(15) 0.0132(15) -0.0006(12) 0.0015(12) 0.0028(11)
N13 0.0130(15) 0.0067(15) 0.0116(15) -0.0002(12) 0.0009(12) 0.0028(11)
N14 0.0111(15) 0.0079(15) 0.0143(15) -0.0004(12) 0.0007(12) 0.0015(11)
N15 0.0118(15) 0.0091(15) 0.0101(14) -0.0003(12) -0.0009(11) 0.0003(12)
N16 0.0155(16) 0.0069(15) 0.0179(16) -0.0012(13) -0.0013(13) -0.0001(12)
N17 0.028(2) 0.030(2) 0.0215(19) -0.0026(16) 0.0005(16) -0.0037(16)
C1 0.0171(19) 0.0100(19) 0.0152(18) -0.0022(15) 0.0024(15) -0.0016(14)
C2 0.022(2) 0.014(2) 0.021(2) -0.0036(16) 0.0065(16) -0.0010(16)
C3 0.0124(19) 0.017(2) 0.025(2) -0.0041(17) 0.0045(16) -0.0020(15)
C4 0.0169(19) 0.0145(19) 0.0106(17) -0.0005(15) 0.0037(14) -0.0042(15)
C5 0.027(2) 0.0105(19) 0.0150(19) 0.0001(15) 0.0029(16) 0.0007(16)
C6 0.028(2) 0.012(2) 0.0156(19) 0.0031(16) 0.0010(16) 0.0066(16)
C7 0.023(2) 0.017(2) 0.0144(19) -0.0026(16) 0.0033(16) -0.0037(16)
C8 0.025(2) 0.024(2) 0.019(2) -0.0058(18) -0.0030(17) -0.0032(17)
C9 0.015(2) 0.028(2) 0.023(2) 0.0018(18) -0.0063(16) -0.0024(17)
C10 0.0106(17) 0.0125(19) 0.0121(17) 0.0010(15) 0.0006(13) -0.0010(14)
C11 0.0122(18) 0.020(2) 0.0128(18) 0.0035(16) -0.0020(14) -0.0027(15)
C12 0.0096(18) 0.019(2) 0.0168(19) 0.0018(16) -0.0003(14) 0.0030(15)
C13 0.024(2) 0.018(2) 0.0097(18) -0.0012(16) 0.0034(15) -0.0004(16)
C14 0.023(2) 0.019(2) 0.0132(18) 0.0046(16) 0.0001(16) 0.0028(16)
C15 0.022(2) 0.018(2) 0.0162(19) 0.0045(16) -0.0020(16) -0.0025(16)
C16 0.0104(18) 0.014(2) 0.0187(19) -0.0007(16) 0.0031(14) -0.0010(14)
C17 0.0156(19) 0.019(2) 0.019(2) -0.0040(17) 0.0044(15) -0.0037(16)
C18 0.020(2) 0.0101(19) 0.0150(18) -0.0007(15) 0.0042(15) 0.0002(15)
C19 0.0104(18) 0.0109(19) 0.0186(19) 0.0007(15) 0.0013(14) -0.0014(14)
C20 0.0154(19) 0.0129(19) 0.0172(19) -0.0061(16) -0.0012(15) -0.0029(15)
C21 0.0130(18) 0.017(2) 0.0096(17) -0.0012(15) 0.0042(14) 0.0034(15)
C22 0.0142(19) 0.015(2) 0.0178(19) -0.0022(16) -0.0004(15) -0.0013(15)
C23 0.017(2) 0.032(3) 0.028(2) -0.007(2) 0.0075(17) -0.0047(18)
C24 0.023(2) 0.016(2) 0.020(2) 0.0002(17) 0.0068(17) 0.0040(16)
C25 0.023(2) 0.020(2) 0.023(2) -0.0024(18) -0.0012(17) 0.0011(17)
B1 0.012(2) 0.017(2) 0.020(2) -0.0003(19) -0.0046(17) 0.0000(17)
B2 0.014(2) 0.012(2) 0.014(2) 0.0016(17) -0.0010(16) 0.0016(16)
B3 0.018(2) 0.023(3) 0.038(3) -0.001(2) 0.001(2) 0.0017(19)

loop_
_atom_type_symbol
_atom_type_description
_atom_type_scat_dispersion_real
_atom_type_scat_dispersion_imag
_atom_type_scat_source
C C 0.0033 0.0016
;
International Tables for Crystallography
(Vol. C, Tables 4.2.6.8 and 6.1.1.4)
;
H H 0.0000 0.0000
;
International Tables for Crystallography
(Vol. C, Table 6.1.1.4)
;
B B 0.0013 0.0007
;
International Tables for Crystallography
(Vol. C, Tables 4.2.6.8 and 6.1.1.4)
;
Cl Cl 0.1484 0.1585
;
International Tables for Crystallography
(Vol. C, Tables 4.2.6.8 and 6.1.1.4)
;
F F 0.0171 0.0103
;
International Tables for Crystallography
(Vol. C, Tables 4.2.6.8 and 6.1.1.4)
;
N N 0.0061 0.0033
;
International Tables for Crystallography
(Vol. C, Tables 4.2.6.8 and 6.1.1.4)
;
Ru Ru -1.2594 0.8363
;
International Tables for Crystallography
(Vol. C, Tables 4.2.6.8 and 6.1.1.4)
;

loop_
_geom_angle_atom_site_label_1
_geom_angle_atom_site_label_2
_geom_angle_atom_site_label_3
_geom_angle
N1 Ru1 N6 100.31(13)
N1 Ru1 N2 95.28(13)
N6 Ru1 N2 89.29(12)
N1 Ru1 N14 78.55(12)
N6 Ru1 N14 176.03(12)
N2 Ru1 N14 87.04(12)
N1 Ru1 N4 173.65(12)
N6 Ru1 N4 85.43(11)
N2 Ru1 N4 81.99(12)
N14 Ru1 N4 95.54(11)
N1 Ru1 Cl1 97.31(10)
N6 Ru1 Cl1 89.83(9)
N2 Ru1 Cl1 167.34(9)
N14 Ru1 Cl1 94.08(9)
N4 Ru1 Cl1 85.34(8)
N1 Ru2 N8 95.81(13)
N1 Ru2 N16 94.58(13)
N8 Ru2 N16 169.54(12)
N1 Ru2 N12 101.05(12)
N8 Ru2 N12 88.36(11)
N16 Ru2 N12 88.49(11)
N1 Ru2 N15 78.11(12)
N8 Ru2 N15 88.17(11)
N16 Ru2 N15 95.14(11)
N12 Ru2 N15 176.32(11)
N1 Ru2 N10 172.20(12)
N8 Ru2 N10 84.36(12)
N16 Ru2 N10 85.50(12)
N12 Ru2 N10 86.75(11)
N15 Ru2 N10 94.11(11)
Ru1 N1 Ru2 146.87(18)
C1 N2 N3 107.5(3)
C1 N2 Ru1 131.9(3)
N3 N2 Ru1 120.3(2)
C3 N3 N2 108.8(3)
C3 N3 B1 130.2(3)
N2 N3 B1 119.4(3)
C4 N4 N5 106.8(3)
C4 N4 Ru1 134.8(3)
N5 N4 Ru1 118.2(2)
C6 N5 N4 109.2(3)
C6 N5 B1 130.9(3)
N4 N5 B1 119.9(3)
C7 N6 N7 107.5(3)
C7 N6 Ru1 132.1(3)
N7 N6 Ru1 120.2(2)
C9 N7 N6 109.0(3)
C9 N7 B1 131.1(3)
N6 N7 B1 119.8(3)
C10 N8 N9 107.4(3)
C10 N8 Ru2 134.0(2)
N9 N8 Ru2 118.6(2)
C12 N9 N8 108.7(3)
C12 N9 B2 130.4(3)
N8 N9 B2 120.6(3)
C13 N10 N11 107.3(3)
C13 N10 Ru2 134.3(3)
N11 N10 Ru2 118.2(2)
C15 N11 N10 108.5(3)
C15 N11 B2 131.2(3)
N10 N11 B2 120.1(3)
C16 N12 N13 106.8(3)
C16 N12 Ru2 133.2(2)
N13 N12 Ru2 119.9(2)
C18 N13 N12 109.0(3)
C18 N13 B2 131.6(3)
N12 N13 B2 119.2(3)
C19 N14 N15 107.4(3)
C19 N14 Ru1 134.3(2)
N15 N14 Ru1 117.8(2)
C21 N15 N14 107.7(3)
C21 N15 Ru2 134.3(2)
N14 N15 Ru2 118.0(2)
C22 N16 Ru2 175.1(3)
N2 C1 C2 109.4(3)
N2 C1 H1 125.3
C2 C1 H1 125.3
C3 C2 C1 105.6(3)
C3 C2 H2 127.2
C1 C2 H2 127.2
N3 C3 C2 108.7(3)
N3 C3 H3 125.6
C2 C3 H3 125.6
N4 C4 C5 109.9(3)
N4 C4 H4 125.0
C5 C4 H4 125.0
C6 C5 C4 105.1(3)
C6 C5 H5 127.5
C4 C5 H5 127.5
N5 C6 C5 109.0(3)
N5 C6 H6 125.5
C5 C6 H6 125.5
N6 C7 C8 109.5(4)
N6 C7 H7 125.3
C8 C7 H7 125.3
C7 C8 C9 105.3(3)
C7 C8 H8 127.3
C9 C8 H8 127.3
N7 C9 C8 108.7(3)
N7 C9 H9 125.6
C8 C9 H9 125.6
N8 C10 C11 109.6(3)
N8 C10 H10 125.2
C11 C10 H10 125.2
C12 C11 C10 105.3(3)
C12 C11 H11 127.3
C10 C11 H11 127.3
N9 C12 C11 108.9(3)
N9 C12 H12 125.5
C11 C12 H12 125.5
N10 C13 C14 109.6(3)
N10 C13 H13 125.2
C14 C13 H13 125.2
C15 C14 C13 105.6(3)
C15 C14 H14 127.2
C13 C14 H14 127.2
N11 C15 C14 109.1(3)
N11 C15 H15 125.5
C14 C15 H15 125.5
N12 C16 C17 110.5(3)
N12 C16 H16 124.8
C17 C16 H16 124.8
C18 C17 C16 104.8(3)
C18 C17 H17 127.6
C16 C17 H17 127.6
N13 C18 C17 109.0(3)
N13 C18 H18 125.5
C17 C18 H18 125.5
N14 C19 C20 110.4(3)
N14 C19 H19 124.8
C20 C19 H19 124.8
C19 C20 C21 104.8(3)
C19 C20 H20 127.6
C21 C20 H20 127.6
N15 C21 C20 109.7(3)
N15 C21 H21 125.1
C20 C21 H21 125.1
N16 C22 C23 177.9(4)
C22 C23 H23A 109.5
C22 C23 H23B 109.5
H23A C23 H23B 109.5
C22 C23 H23C 109.5
H23A C23 H23C 109.5
H23B C23 H23C 109.5
N17 C24 C25 179.2(5)
C24 C25 H25A 109.5
C24 C25 H25B 109.5
H25A C25 H25B 109.5
C24 C25 H25C 109.5
H25A C25 H25C 109.5
H25B C25 H25C 109.5
N3 B1 N5 106.5(3)
N3 B1 N7 108.0(3)
N5 B1 N7 108.5(3)
N3 B1 H1A 111.2
N5 B1 H1A 111.2
N7 B1 H1A 111.2
N11 B2 N13 108.1(3)
N11 B2 N9 107.5(3)
N13 B2 N9 107.2(3)
N11 B2 H2A 111.3
N13 B2 H2A 111.3
N9 B2 H2A 111.3
F4 B3 F1 110.1(4)
F4 B3 F3 109.3(4)
F1 B3 F3 109.0(4)
F4 B3 F2 108.5(4)
F1 B3 F2 110.5(4)
F3 B3 F2 109.4(4)

loop_
_geom_bond_atom_site_label_1
_geom_bond_atom_site_label_2
_geom_bond_distance
Ru1 N1 1.732(3)
Ru1 N6 2.062(3)
Ru1 N2 2.068(3)
Ru1 N14 2.088(3)
Ru1 N4 2.147(3)
Ru1 Cl1 2.3648(10)
Ru2 N1 1.768(3)
Ru2 N8 2.051(3)
Ru2 N16 2.064(3)
Ru2 N12 2.065(3)
Ru2 N15 2.092(3)
Ru2 N10 2.117(3)
F1 B3 1.374(6)
F2 B3 1.400(6)
F3 B3 1.388(6)
F4 B3 1.365(5)
N2 C1 1.341(5)
N2 N3 1.367(4)
N3 C3 1.346(5)
N3 B1 1.537(5)
N4 C4 1.340(4)
N4 N5 1.368(4)
N5 C6 1.337(5)
N5 B1 1.545(5)
N6 C7 1.343(5)
N6 N7 1.363(4)
N7 C9 1.337(5)
N7 B1 1.547(5)
N8 C10 1.334(4)
N8 N9 1.371(4)
N9 C12 1.338(5)
N9 B2 1.547(5)
N10 C13 1.344(4)
N10 N11 1.366(4)
N11 C15 1.343(5)
N11 B2 1.535(5)
N12 C16 1.330(4)
N12 N13 1.369(4)
N13 C18 1.342(5)
N13 B2 1.543(5)
N14 C19 1.342(4)
N14 N15 1.388(4)
N15 C21 1.343(4)
N16 C22 1.135(5)
N17 C24 1.134(5)
C1 C2 1.389(5)
C1 H1 0.9500
C2 C3 1.377(5)
C2 H2 0.9500
C3 H3 0.9500
C4 C5 1.390(5)
C4 H4 0.9500
C5 C6 1.375(6)
C5 H5 0.9500
C6 H6 0.9500
C7 C8 1.383(5)
C7 H7 0.9500
C8 C9 1.387(6)
C8 H8 0.9500
C9 H9 0.9500
C10 C11 1.388(5)
C10 H10 0.9500
C11 C12 1.379(5)
C11 H11 0.9500
C12 H12 0.9500
C13 C14 1.380(5)
C13 H13 0.9500
C14 C15 1.373(5)
C14 H14 0.9500
C15 H15 0.9500
C16 C17 1.391(5)
C16 H16 0.9500
C17 C18 1.374(5)
C17 H17 0.9500
C18 H18 0.9500
C19 C20 1.379(5)
C19 H19 0.9500
C20 C21 1.393(5)
C20 H20 0.9500
C21 H21 0.9500
C22 C23 1.454(5)
C23 H23A 0.9800
C23 H23B 0.9800
C23 H23C 0.9800
C24 C25 1.460(5)
C25 H25A 0.9800
C25 H25B 0.9800
C25 H25C 0.9800
B1 H1A 1.0000
B2 H2A 1.0000

loop_
_geom_torsion_atom_site_label_1
_geom_torsion_atom_site_label_2
_geom_torsion_atom_site_label_3
_geom_torsion_atom_site_label_4
_geom_torsion
N6 Ru1 N1 Ru2 -168.8(3)
N2 Ru1 N1 Ru2 -78.6(3)
N14 Ru1 N1 Ru2 7.3(3)
Cl1 Ru1 N1 Ru2 100.0(3)
N8 Ru2 N1 Ru1 -91.1(3)
N16 Ru2 N1 Ru1 90.1(3)
N12 Ru2 N1 Ru1 179.4(3)
N15 Ru2 N1 Ru1 -4.2(3)
C1 N2 N3 C3 -0.1(4)
Ru1 N2 N3 C3 -174.2(2)
C1 N2 N3 B1 167.1(3)
Ru1 N2 N3 B1 -7.0(4)
C4 N4 N5 C6 -0.5(4)
Ru1 N4 N5 C6 -176.1(2)
C4 N4 N5 B1 178.7(3)
Ru1 N4 N5 B1 3.2(4)
C7 N6 N7 C9 -0.6(4)
Ru1 N6 N7 C9 -176.9(2)
C7 N6 N7 B1 -177.1(3)
Ru1 N6 N7 B1 6.6(4)
C10 N8 N9 C12 -1.0(4)
Ru2 N8 N9 C12 178.0(2)
C10 N8 N9 B2 173.1(3)
Ru2 N8 N9 B2 -7.9(4)
C13 N10 N11 C15 0.3(4)
Ru2 N10 N11 C15 -175.2(2)
C13 N10 N11 B2 176.8(3)
Ru2 N10 N11 B2 1.4(4)
C16 N12 N13 C18 -0.5(4)
Ru2 N12 N13 C18 -177.4(2)
C16 N12 N13 B2 175.8(3)
Ru2 N12 N13 B2 -1.1(4)
C19 N14 N15 C21 -1.0(4)
Ru1 N14 N15 C21 -174.2(2)
C19 N14 N15 Ru2 -178.3(2)
Ru1 N14 N15 Ru2 8.4(3)
N3 N2 C1 C2 0.9(4)
Ru1 N2 C1 C2 174.1(3)
N2 C1 C2 C3 -1.4(4)
N2 N3 C3 C2 -0.8(4)
B1 N3 C3 C2 -166.1(4)
C1 C2 C3 N3 1.3(4)
N5 N4 C4 C5 0.7(4)
Ru1 N4 C4 C5 175.2(3)
N4 C4 C5 C6 -0.6(4)
N4 N5 C6 C5 0.2(4)
B1 N5 C6 C5 -179.0(4)
C4 C5 C6 N5 0.3(4)
N7 N6 C7 C8 -0.3(4)
Ru1 N6 C7 C8 175.4(3)
N6 C7 C8 C9 1.0(5)
N6 N7 C9 C8 1.2(4)
B1 N7 C9 C8 177.2(4)
C7 C8 C9 N7 -1.4(5)
N9 N8 C10 C11 1.1(4)
Ru2 N8 C10 C11 -177.7(3)
N8 C10 C11 C12 -0.7(4)
N8 N9 C12 C11 0.6(4)
B2 N9 C12 C11 -172.8(3)
C10 C11 C12 N9 0.1(4)
N11 N10 C13 C14 0.3(4)
Ru2 N10 C13 C14 174.7(3)
N10 C13 C14 C15 -0.8(4)
N10 N11 C15 C14 -0.8(4)
B2 N11 C15 C14 -176.8(4)
C13 C14 C15 N11 1.0(4)
N13 N12 C16 C17 0.8(4)
Ru2 N12 C16 C17 177.2(3)
N12 C16 C17 C18 -0.9(4)
N12 N13 C18 C17 -0.1(4)
B2 N13 C18 C17 -175.8(3)
C16 C17 C18 N13 0.6(4)
N15 N14 C19 C20 0.1(4)
Ru1 N14 C19 C20 171.7(3)
N14 C19 C20 C21 0.8(4)
N14 N15 C21 C20 1.5(4)
Ru2 N15 C21 C20 178.2(3)
C19 C20 C21 N15 -1.4(4)
C3 N3 B1 N5 108.2(4)
N2 N3 B1 N5 -55.7(4)
C3 N3 B1 N7 -135.4(4)
N2 N3 B1 N7 60.7(4)
C6 N5 B1 N3 -124.0(4)
N4 N5 B1 N3 56.9(4)
C6 N5 B1 N7 120.0(4)
N4 N5 B1 N7 -59.1(4)
C9 N7 B1 N3 123.7(4)
N6 N7 B1 N3 -60.7(4)
C9 N7 B1 N5 -121.2(4)
N6 N7 B1 N5 54.4(4)
C15 N11 B2 N13 116.6(4)
N10 N11 B2 N13 -59.1(4)
C15 N11 B2 N9 -128.0(4)
N10 N11 B2 N9 56.3(4)
C18 N13 B2 N11 -125.3(4)
N12 N13 B2 N11 59.4(4)
C18 N13 B2 N9 119.2(4)
N12 N13 B2 N9 -56.2(4)
C12 N9 B2 N11 119.1(4)
N8 N9 B2 N11 -53.6(4)
C12 N9 B2 N13 -124.9(4)
N8 N9 B2 N13 62.4(4)
